data_7116095
loop_
_publ_author_name
'T. Kruczynski'
'P. Henke'
'T. Augenstein'
'N. Arleth'
'F. Breher'
'H. Schnockel'

_publ_section_title
;
 From MgBr via single-electron transfer (SET) to a paramagnetic Mg(II)
 compound and back to Mg(I): [MgBr(L^1^)^.^]2 and [K(thf)3]2[Mg2(L^1^)2],
 L^1^ == RN[double bond, length as m-dash]C(Me)C(Me)[double bond, length
 as m-dash]NR, R == 2,6-diisopropylphenyl
;
_journal_name_full Chem.Commun.
_journal_page_first 15677
_journal_paper_doi 10.1039/C4cc07680J
_journal_volume 50
_journal_year 2014
_chemical_formula_moiety 'C36 H60 K2 Mg N2 O3'
_chemical_formula_sum 'C36 H60 K2 Mg N2 O3'
_chemical_formula_weight 671.37
_chemical_name_systematic
;
 ?
;
_chemical_properties_physical 'Air-sensitive, Moisture-sensitive, Hygroscopic, Oxygen-sensitive'
_space_group_crystal_system monoclinic
_space_group_IT_number 14
_space_group_name_Hall '-P 2yn'
_space_group_name_H-M_alt 'P 1 21/n 1'
_symmetry_space_group_name_Hall '-P 2yn'
_symmetry_space_group_name_H-M 'P 1 21/n 1'
_atom_sites_solution_hydrogens geom
_audit_creation_date 2014-09-19
_audit_creation_method
;
Olex2 1.2
(compiled 2014.08.28 svn.r2986 for OlexSys, GUI svn.r4874)
;
_cell_angle_alpha 90
_cell_angle_beta 97.25(3)
_cell_angle_gamma 90
_cell_formula_units_Z 4
_cell_length_a 12.690(3)
_cell_length_b 20.959(4)
_cell_length_c 14.541(3)
_cell_measurement_reflns_used 19553
_cell_measurement_temperature 150(2)
_cell_measurement_theta_max 27.03
_cell_measurement_theta_min 1.89
_cell_volume 3836.5(14)
_computing_cell_refinement 'STOE X-AREA, PLATON (A.L.Spek, 2005)'
_computing_data_collection 'STOE X-AREA'
_computing_data_reduction 'STOE X-RED, PLATON (A.L.Spek, 2005)'
_computing_molecular_graphics 'Olex2 (Dolomanov et al., 2009)'
_computing_publication_material 'Olex2 (Dolomanov et al., 2009)'
_computing_structure_refinement 'ShelXL (Sheldrick, 2008)'
_diffrn_ambient_temperature 150(2)
_diffrn_detector 'image plate (34 cm diameter)'
_diffrn_detector_area_resol_mean 6.67
_diffrn_detector_type STOE
_diffrn_measured_fraction_theta_full 1.000
_diffrn_measured_fraction_theta_max 0.980
_diffrn_measurement_device '2-circle goniometer'
_diffrn_measurement_device_type 'STOE IPDS 2'
_diffrn_measurement_method 'rotation method'
_diffrn_radiation_collimation '0.5 mm diameter, multiple pinhole'
_diffrn_radiation_monochromator 'plane graphite'
_diffrn_radiation_polarisn_norm 0
_diffrn_radiation_type MoK\a
_diffrn_radiation_wavelength 0.71073
_diffrn_reflns_av_R_equivalents 0.1222
_diffrn_reflns_av_unetI/netI 0.1002
_diffrn_reflns_Laue_measured_fraction_full 1.000
_diffrn_reflns_Laue_measured_fraction_max 0.980
_diffrn_reflns_limit_h_max 16
_diffrn_reflns_limit_h_min -16
_diffrn_reflns_limit_k_max 26
_diffrn_reflns_limit_k_min -26
_diffrn_reflns_limit_l_max 18
_diffrn_reflns_limit_l_min -18
_diffrn_reflns_number 54355
_diffrn_reflns_point_group_measured_fraction_full 1.000
_diffrn_reflns_point_group_measured_fraction_max 0.980
_diffrn_reflns_theta_full 25.242
_diffrn_reflns_theta_max 27.255
_diffrn_reflns_theta_min 1.714
_diffrn_source 'sealed X-ray tube, 12 x 0.4 mm long-fine focus'
_diffrn_source_current 40
_diffrn_source_power 2.00
_diffrn_source_voltage 50
_exptl_absorpt_coefficient_mu 0.297
_exptl_absorpt_correction_type none
_exptl_crystal_colour orange
_exptl_crystal_colour_primary orange
_exptl_crystal_density_diffrn 1.162
_exptl_crystal_density_method 'not measured'
_exptl_crystal_description plate
_exptl_crystal_F_000 1456
_exptl_crystal_size_max 0.34
_exptl_crystal_size_mid 0.298
_exptl_crystal_size_min 0.174
_refine_diff_density_max 0.597
_refine_diff_density_min -0.480
_refine_diff_density_rms 0.058
_refine_ls_extinction_method none
_refine_ls_goodness_of_fit_ref 0.917
_refine_ls_hydrogen_treatment constr
_refine_ls_matrix_type full
_refine_ls_number_parameters 435
_refine_ls_number_reflns 8430
_refine_ls_number_restraints 38
_refine_ls_restrained_S_all 0.961
_refine_ls_R_factor_all 0.1177
_refine_ls_R_factor_gt 0.0597
_refine_ls_shift/su_max 0.001
_refine_ls_shift/su_mean 0.000
_refine_ls_structure_factor_coef Fsqd
_refine_ls_weighting_details
;
 w=1/[\s^2^(Fo^2^)+(0.0793P)^2^]
 where P=(Fo^2^+2Fc^2^)/3
;
_refine_ls_weighting_scheme calc
_refine_ls_wR_factor_gt 0.1360
_refine_ls_wR_factor_ref 0.1558
_reflns_Friedel_coverage 0.000
_reflns_number_gt 4805
_reflns_number_total 8430
_reflns_threshold_expression >2sigma(I)
_cod_data_source_file c4cc07680j2.cif
_cod_data_source_block p21n
_cod_original_cell_volume 3836.6(13)
_cod_database_code 7116095
_shelxl_version_number 2013-2
_shelx_space_group_comment
;
The symmetry employed for this shelxl refinement is uniquely defined
by the following loop, which should always be used as a source of
symmetry information in preference to the above space-group names.
They are only intended as comments.
;
_olex2_refinement_description
;
1. Fixed Uiso
 At 1.2 times of:
  All C(H) groups, All C(H,H) groups
 At 1.5 times of:
  All C(H,H,H) groups
2. Restrained distances
 C16A-C14A
 1.54 with sigma of 0.001
 C14A-C15A
 1.54 with sigma of 0.001
 C15B-C14B
 1.54 with sigma of 0.001
 C16B-C14B
 1.54 with sigma of 0.001
 C6-C14A
 1.5 with sigma of 0.01
 C14B-C6
 1.5 with sigma of 0.001
 C14A-C6
 1.5 with sigma of 0.001
 C12-C11
 1.54 with sigma of 0.001
 C11-C13
 1.54 with sigma of 0.001
 C13A-C11A
 1.54 with sigma of 0.001
 C11A-C12A
 1.54 with sigma of 0.001
 C10-C11
 1.5 with sigma of 0.001
 C11A-C10
 1.5 with sigma of 0.001
 C34A-C33A
 1.5 with sigma of 0.001
 C34B-C33B
 1.5 with sigma of 0.001
 C35B-C36B
 1.5 with sigma of 0.001
 C35A-C36A
 1.5 with sigma of 0.001
 O3-C35B
 1.45 with sigma of 0.001
 C35A-O3
 1.45 with sigma of 0.001
 C33A-O3
 1.45 with sigma of 0.001
 C33B-O3
 1.45 with sigma of 0.001
 C13-C11
 1.5 with sigma of 0.005
 C12-C11
 1.5 with sigma of 0.005
 C23-C24
 1.5 with sigma of 0.005
 C23-C24
 1.5 with sigma of 0.005
 C23-C25
 1.5 with sigma of 0.005
 C28-C26
 1.5 with sigma of 0.005
 C26-C27
 1.5 with sigma of 0.005
3. Restrained planarity
 C10, C5, C9, C8, C7, C6, C14B, C14A
 with sigma of 0.01
 C11, C11A, C10, C9, C8, C7, C6, C5
 with sigma of 0.01
4. Uiso/Uaniso restraints and constraints
Uanis(C15A) = Uanis(C15B) = Uanis(C16B) = Uanis(C16A)
Uanis(C14B) = Uanis(C14A)
Uanis(C11A) = Uanis(C11)
Uanis(C12) = Uanis(C12A) = Uanis(C13A) = Uanis(C13)
Uanis(C34A) = Uanis(C34B) = Uanis(C33A) = Uanis(C33B) = Uanis(C35A) =
Uanis(C35B) = Uanis(C36B) = Uanis(C36A)
5. Others
 Sof(C32A)=Sof(H32d)=Sof(H32e)=Sof(H32f)=Sof(C31A)=Sof(H31c)=Sof(H31d)=1-FVAR(1)
 Sof(C31B)=Sof(H31a)=Sof(H31b)=Sof(C32B)=Sof(H32a)=Sof(H32b)=Sof(H32c)=FVAR(1)
 Sof(C34B)=Sof(H34d)=Sof(H34e)=Sof(H34f)=Sof(C33B)=Sof(H33c)=Sof(H33d)=
 Sof(C35B)=Sof(H35c)=Sof(H35d)=Sof(C36B)=Sof(H36d)=Sof(H36e)=Sof(H36f)=1-FVAR(2)
 Sof(C36A)=Sof(H36a)=Sof(H36b)=Sof(H36c)=Sof(C33A)=Sof(H33a)=Sof(H33b)=
 Sof(C34A)=Sof(H34a)=Sof(H34b)=Sof(H34c)=Sof(C35A)=Sof(H35a)=Sof(H35b)=FVAR(2)
 Sof(C14A)=Sof(H14A)=Sof(C15A)=Sof(H15d)=Sof(H15e)=Sof(H15f)=Sof(C16A)=
 Sof(H16d)=Sof(H16e)=Sof(H16f)=1-FVAR(3)
 Sof(C14B)=Sof(H14B)=Sof(C15B)=Sof(H15a)=Sof(H15b)=Sof(H15c)=Sof(C16B)=
 Sof(H16a)=Sof(H16b)=Sof(H16c)=FVAR(3)
 Sof(C11A)=Sof(H11A)=Sof(C13A)=Sof(H13d)=Sof(H13e)=Sof(H13f)=Sof(C12A)=
 Sof(H12d)=Sof(H12e)=Sof(H12f)=1-FVAR(4)
 Sof(C11)=Sof(H11)=Sof(C13)=Sof(H13a)=Sof(H13b)=Sof(H13c)=Sof(C12)=Sof(H12a)=
 Sof(H12b)=Sof(H12c)=FVAR(4)
6.a Ternary CH refined with riding coordinates:
 C11(H11), C26(H26), C23(H23), C14B(H14B), C14A(H14A), C11A(H11A)
6.b Secondary CH2 refined with riding coordinates:
 C29(H29a,H29b), C31B(H31a,H31b), C31A(H31c,H31d), C33A(H33a,H33b), C35A(H35a,
 H35b), C33B(H33c,H33d), C35B(H35c,H35d)
6.c Me refined with riding coordinates:
 C4(H4a,H4b,H4c), C36A(H36a,H36b,H36c), C34A(H34a,H34b,H34c), C34B(H34d,H34e,
 H34f), C36B(H36d,H36e,H36f)
6.d Aromatic/amide H refined with riding coordinates:
 C7(H7), C9(H9), C8(H8), C19(H19), C21(H21), C20(H20)
6.e Idealised Me refined as rotating group:
 C13(H13a,H13b,H13c), C12(H12a,H12b,H12c), C3(H3a,H3b,H3c), C30(H30a,H30b,
 H30c), C28(H28a,H28b,H28c), C27(H27a,H27b,H27c), C25(H25a,H25b,H25c), C24(H24a,
 H24b,H24c), C32B(H32a,H32b,H32c), C32A(H32d,H32e,H32f), C15B(H15a,H15b,H15c),
 C16B(H16a,H16b,H16c), C15A(H15d,H15e,H15f), C16A(H16d,H16e,H16f), C13A(H13d,
 H13e,H13f), C12A(H12d,H12e,H12f)
;
_olex2_submission_special_instructions 'No special instructions were received'

loop_
_space_group_symop_operation_xyz
'x, y, z'
'-x+1/2, y+1/2, -z+1/2'
'-x, -y, -z'
'x-1/2, -y-1/2, z-1/2'

loop_
_atom_site_label
_atom_site_type_symbol
_atom_site_fract_x
_atom_site_fract_y
_atom_site_fract_z
_atom_site_U_iso_or_equiv
_atom_site_adp_type
_atom_site_occupancy
_atom_site_site_symmetry_order
_atom_site_calc_flag
_atom_site_refinement_flags_posn
_atom_site_refinement_flags_occupancy
_atom_site_disorder_assembly
_atom_site_disorder_group
K1 K 0.33355(6) 0.37605(4) 0.64689(5) 0.0462(2) Uani 1 1 d . . . .
C4 C 0.4154(2) 0.27714(16) 0.45766(19) 0.0382(7) Uani 1 1 d . . . .
H4A H 0.3460 0.2592 0.4587 0.057 Uiso 1 1 calc R . . .
H4B H 0.4579 0.2483 0.4266 0.057 Uiso 1 1 calc R . . .
H4C H 0.4094 0.3171 0.4252 0.057 Uiso 1 1 calc R . . .
C2 C 0.4672(2) 0.28777(14) 0.55579(18) 0.0314(6) Uani 1 1 d . . . .
C1 C 0.5344(2) 0.33667(13) 0.57919(17) 0.0285(6) Uani 1 1 d . . . .
C10 C 0.2911(2) 0.17317(14) 0.64142(15) 0.0451(8) Uani 1 1 d D . . .
C7 C 0.3945(3) 0.08470(17) 0.5440(2) 0.0498(8) Uani 1 1 d . . . .
H7 H 0.4289 0.0546 0.5114 0.060 Uiso 1 1 calc R . . .
C5 C 0.3903(2) 0.19060(15) 0.61257(17) 0.0379(7) Uani 1 1 d . . . .
C6 C 0.44181(19) 0.14408(15) 0.5613(2) 0.0416(7) Uani 1 1 d D . . .
C9 C 0.2495(3) 0.11322(18) 0.6229(2) 0.0536(9) Uani 1 1 d . . . .
H9 H 0.1859 0.1024 0.6445 0.064 Uiso 1 1 calc R . . .
C8 C 0.2992(3) 0.06859(18) 0.5730(2) 0.0563(10) Uani 1 1 d . . . .
H8 H 0.2689 0.0287 0.5596 0.068 Uiso 1 1 calc R . . .
C11 C 0.2367(6) 0.2175(3) 0.7014(2) 0.0538(9) Uani 0.48(3) 1 d D P A 1
H11 H 0.2932 0.2461 0.7289 0.065 Uiso 0.48(3) 1 calc R P A 1
C13 C 0.1646(12) 0.2601(7) 0.6342(9) 0.0658(12) Uani 0.48(3) 1 d D P A 1
H13A H 0.2064 0.2806 0.5921 0.099 Uiso 0.48(3) 1 calc GR P A 1
H13B H 0.1318 0.2919 0.6687 0.099 Uiso 0.48(3) 1 calc GR P A 1
H13C H 0.1107 0.2344 0.5998 0.099 Uiso 0.48(3) 1 calc GR P A 1
C12 C 0.2023(14) 0.1810(8) 0.7845(8) 0.0658(12) Uani 0.48(3) 1 d D P A 1
H12A H 0.1484 0.1505 0.7627 0.099 Uiso 0.48(3) 1 calc GR P A 1
H12B H 0.1746 0.2105 0.8258 0.099 Uiso 0.48(3) 1 calc GR P A 1
H12C H 0.2625 0.1592 0.8167 0.099 Uiso 0.48(3) 1 calc GR P A 1
N2 N 0.42665(18) 0.25259(12) 0.62758(15) 0.0331(5) Uani 1 1 d . . . .
C3 C 0.5728(3) 0.38096(15) 0.50852(18) 0.0368(7) Uani 1 1 d . . . .
H3A H 0.5216 0.4143 0.4937 0.055 Uiso 1 1 calc GR . . .
H3B H 0.5816 0.3574 0.4534 0.055 Uiso 1 1 calc GR . . .
H3C H 0.6396 0.3994 0.5336 0.055 Uiso 1 1 calc GR . . .
O1 O 0.60634(17) 0.24738(10) 0.84017(13) 0.0387(5) Uani 1 1 d . . . .
O2 O 0.39266(18) 0.33214(11) 0.81129(13) 0.0452(6) Uani 1 1 d . . . .
C29 C 0.6135(3) 0.18596(19) 0.8735(3) 0.0604(10) Uani 1 1 d . . . .
H29A H 0.6402 0.1869 0.9389 0.072 Uiso 1 1 calc R . . .
H29B H 0.6641 0.1625 0.8418 0.072 Uiso 1 1 calc R . . .
C30 C 0.5082(4) 0.1513(2) 0.8606(3) 0.0872(15) Uani 1 1 d . . . .
H30A H 0.4889 0.1417 0.7961 0.131 Uiso 1 1 calc GR . . .
H30B H 0.4545 0.1779 0.8818 0.131 Uiso 1 1 calc GR . . .
H30C H 0.5141 0.1124 0.8956 0.131 Uiso 1 1 calc GR . . .
Mg1 Mg 0.49770(8) 0.28593(5) 0.75566(6) 0.0330(2) Uani 1 1 d . . . .
N1 N 0.55874(18) 0.35336(11) 0.67356(15) 0.0301(5) Uani 1 1 d . . . .
C17 C 0.6511(2) 0.38601(13) 0.70607(17) 0.0301(6) Uani 1 1 d . . . .
C26 C 0.7735(2) 0.30386(14) 0.64168(19) 0.0389(7) Uani 1 1 d D . . .
H26 H 0.7041 0.2873 0.6148 0.047 Uiso 1 1 calc R . . .
C18 C 0.7542(2) 0.36541(15) 0.69228(19) 0.0353(7) Uani 1 1 d . . . .
C28 C 0.8245(3) 0.25440(16) 0.7087(2) 0.0480(8) Uani 1 1 d D . . .
H28A H 0.8915 0.2701 0.7380 0.072 Uiso 1 1 calc GR . . .
H28B H 0.8356 0.2158 0.6757 0.072 Uiso 1 1 calc GR . . .
H28C H 0.7787 0.2458 0.7550 0.072 Uiso 1 1 calc GR . . .
C27 C 0.8393(3) 0.31397(19) 0.5633(2) 0.0559(9) Uani 1 1 d D . . .
H27A H 0.8046 0.3443 0.5202 0.084 Uiso 1 1 calc GR . . .
H27B H 0.8471 0.2742 0.5321 0.084 Uiso 1 1 calc GR . . .
H27C H 0.9081 0.3299 0.5877 0.084 Uiso 1 1 calc GR . . .
C22 C 0.6430(2) 0.44089(14) 0.76308(18) 0.0334(6) Uani 1 1 d . . . .
C23 C 0.5346(3) 0.46678(13) 0.77782(17) 0.0376(7) Uani 1 1 d D . . .
H23 H 0.4880 0.4301 0.7833 0.045 Uiso 1 1 calc R . . .
C19 C 0.8417(3) 0.39942(16) 0.7317(2) 0.0433(8) Uani 1 1 d . . . .
H19 H 0.9089 0.3859 0.7210 0.052 Uiso 1 1 calc R . . .
C21 C 0.7336(3) 0.47240(15) 0.8017(2) 0.0420(8) Uani 1 1 d . . . .
H21 H 0.7272 0.5079 0.8390 0.050 Uiso 1 1 calc R . . .
C20 C 0.8337(3) 0.45213(17) 0.7860(2) 0.0471(8) Uani 1 1 d . . . .
H20 H 0.8942 0.4739 0.8118 0.056 Uiso 1 1 calc R . . .
C25 C 0.4878(3) 0.50476(16) 0.6936(2) 0.0489(8) Uani 1 1 d D . . .
H25A H 0.5302 0.5421 0.6876 0.073 Uiso 1 1 calc GR . . .
H25B H 0.4165 0.5173 0.7008 0.073 Uiso 1 1 calc GR . . .
H25C H 0.4870 0.4789 0.6390 0.073 Uiso 1 1 calc GR . . .
C24 C 0.5342(3) 0.50650(17) 0.8644(2) 0.0552(9) Uani 1 1 d D . . .
H24A H 0.5667 0.4828 0.9170 0.083 Uiso 1 1 calc GR . . .
H24B H 0.4623 0.5168 0.8729 0.083 Uiso 1 1 calc GR . . .
H24C H 0.5734 0.5452 0.8585 0.083 Uiso 1 1 calc GR . . .
C31B C 0.3652(7) 0.3450(6) 0.9003(6) 0.048(2) Uani 0.65(2) 1 d . P B 1
H31A H 0.3145 0.3132 0.9152 0.058 Uiso 0.65(2) 1 calc R P B 1
H31B H 0.3304 0.3863 0.8993 0.058 Uiso 0.65(2) 1 calc R P B 1
C32B C 0.4576(11) 0.3453(4) 0.9749(5) 0.056(3) Uani 0.65(2) 1 d . P B 1
H32A H 0.5051 0.3793 0.9639 0.084 Uiso 0.65(2) 1 calc GR P B 1
H32B H 0.4944 0.3053 0.9748 0.084 Uiso 0.65(2) 1 calc GR P B 1
H32C H 0.4328 0.3514 1.0340 0.084 Uiso 0.65(2) 1 calc GR P B 1
C32A C 0.397(2) 0.3673(13) 0.9635(10) 0.073(6) Uani 0.35(2) 1 d . P B 2
H32D H 0.3640 0.4067 0.9414 0.109 Uiso 0.35(2) 1 calc GR P B 2
H32E H 0.4724 0.3720 0.9709 0.109 Uiso 0.35(2) 1 calc GR P B 2
H32F H 0.3738 0.3566 1.0220 0.109 Uiso 0.35(2) 1 calc GR P B 2
C31A C 0.364(2) 0.3152(16) 0.8948(17) 0.096(8) Uani 0.35(2) 1 d . P B 2
H31C H 0.3994 0.2756 0.9155 0.116 Uiso 0.35(2) 1 calc R P B 2
H31D H 0.2883 0.3086 0.8895 0.116 Uiso 0.35(2) 1 calc R P B 2
O3 O 0.19487(18) 0.46529(11) 0.59188(15) 0.0533(6) Uani 1 1 d D . . .
C36A C 0.2540(6) 0.4760(3) 0.4517(5) 0.0554(7) Uani 0.547(7) 1 d D P C 1
H36A H 0.2267 0.4839 0.3881 0.083 Uiso 0.547(7) 1 calc R P C 1
H36B H 0.2543 0.4309 0.4634 0.083 Uiso 0.547(7) 1 calc R P C 1
H36C H 0.3251 0.4922 0.4639 0.083 Uiso 0.547(7) 1 calc R P C 1
C33A C 0.1346(6) 0.4859(3) 0.6650(4) 0.0554(7) Uani 0.547(7) 1 d D P C 1
H33A H 0.0602 0.4879 0.6399 0.066 Uiso 0.547(7) 1 calc R P C 1
H33B H 0.1569 0.5288 0.6834 0.066 Uiso 0.547(7) 1 calc R P C 1
C34A C 0.1451(6) 0.4446(4) 0.7499(4) 0.0554(7) Uani 0.547(7) 1 d D P C 1
H34A H 0.1296 0.4011 0.7323 0.083 Uiso 0.547(7) 1 calc R P C 1
H34B H 0.0962 0.4588 0.7908 0.083 Uiso 0.547(7) 1 calc R P C 1
H34C H 0.2163 0.4474 0.7811 0.083 Uiso 0.547(7) 1 calc R P C 1
C35A C 0.1851(6) 0.5087(3) 0.5138(4) 0.0554(7) Uani 0.547(7) 1 d D P C 1
H35A H 0.2117 0.5509 0.5317 0.066 Uiso 0.547(7) 1 calc R P C 1
H35B H 0.1121 0.5120 0.4848 0.066 Uiso 0.547(7) 1 calc R P C 1
C34B C 0.1319(7) 0.4667(4) 0.7311(5) 0.0554(7) Uani 0.453(7) 1 d D P C 2
H34D H 0.1213 0.4219 0.7199 0.083 Uiso 0.453(7) 1 calc R P C 2
H34E H 0.0793 0.4823 0.7676 0.083 Uiso 0.453(7) 1 calc R P C 2
H34F H 0.2014 0.4737 0.7639 0.083 Uiso 0.453(7) 1 calc R P C 2
C33B C 0.1219(7) 0.5017(4) 0.6404(5) 0.0554(7) Uani 0.453(7) 1 d D P C 2
H33C H 0.0500 0.4999 0.6087 0.066 Uiso 0.453(7) 1 calc R P C 2
H33D H 0.1439 0.5458 0.6484 0.066 Uiso 0.453(7) 1 calc R P C 2
C35B C 0.1992(7) 0.4857(4) 0.4971(3) 0.0554(7) Uani 0.453(7) 1 d D P C 2
H35C H 0.2069 0.5318 0.4972 0.066 Uiso 0.453(7) 1 calc R P C 2
H35D H 0.1314 0.4759 0.4614 0.066 Uiso 0.453(7) 1 calc R P C 2
C36B C 0.2851(7) 0.4579(4) 0.4474(6) 0.0554(7) Uani 0.453(7) 1 d D P C 2
H36D H 0.3532 0.4711 0.4777 0.083 Uiso 0.453(7) 1 calc R P C 2
H36E H 0.2765 0.4726 0.3844 0.083 Uiso 0.453(7) 1 calc R P C 2
H36F H 0.2806 0.4122 0.4483 0.083 Uiso 0.453(7) 1 calc R P C 2
C14B C 0.5518(2) 0.1584(4) 0.5393(4) 0.0495(11) Uani 0.547(11) 1 d D P D 1
H14B H 0.5604 0.2039 0.5267 0.059 Uiso 0.547(11) 1 calc R P D 1
C15B C 0.5831(7) 0.1169(4) 0.4598(7) 0.0589(11) Uani 0.547(11) 1 d D P D 1
H15A H 0.5926 0.0735 0.4806 0.088 Uiso 0.547(11) 1 calc GR P D 1
H15B H 0.6483 0.1325 0.4411 0.088 Uiso 0.547(11) 1 calc GR P D 1
H15C H 0.5280 0.1187 0.4082 0.088 Uiso 0.547(11) 1 calc GR P D 1
C16B C 0.6223(6) 0.1377(5) 0.6285(5) 0.0589(11) Uani 0.547(11) 1 d D P D 1
H16A H 0.6134 0.1671 0.6775 0.088 Uiso 0.547(11) 1 calc GR P D 1
H16B H 0.6953 0.1374 0.6175 0.088 Uiso 0.547(11) 1 calc GR P D 1
H16C H 0.6020 0.0957 0.6458 0.088 Uiso 0.547(11) 1 calc GR P D 1
C14A C 0.5506(2) 0.1518(6) 0.5326(5) 0.0495(11) Uani 0.453(11) 1 d D P D 2
H14A H 0.5647 0.1977 0.5377 0.059 Uiso 0.453(11) 1 calc R P D 2
C15A C 0.5631(8) 0.1355(5) 0.4314(7) 0.0589(11) Uani 0.453(11) 1 d D P D 2
H15D H 0.5555 0.0903 0.4221 0.088 Uiso 0.453(11) 1 calc GR P D 2
H15E H 0.6322 0.1485 0.4183 0.088 Uiso 0.453(11) 1 calc GR P D 2
H15F H 0.5096 0.1573 0.3906 0.088 Uiso 0.453(11) 1 calc GR P D 2
C16A C 0.6383(7) 0.1212(5) 0.6016(7) 0.0589(11) Uani 0.453(11) 1 d D P D 2
H16D H 0.6329 0.1367 0.6629 0.088 Uiso 0.453(11) 1 calc GR P D 2
H16E H 0.7066 0.1321 0.5844 0.088 Uiso 0.453(11) 1 calc GR P D 2
H16F H 0.6299 0.0757 0.6004 0.088 Uiso 0.453(11) 1 calc GR P D 2
C11A C 0.2369(5) 0.2176(3) 0.7015(2) 0.0538(9) Uani 0.52(3) 1 d D P A 2
H11A H 0.2884 0.2490 0.7296 0.065 Uiso 0.52(3) 1 calc R P A 2
C13A C 0.1415(9) 0.2525(7) 0.6480(9) 0.0658(12) Uani 0.52(3) 1 d D P A 2
H13D H 0.1647 0.2762 0.5977 0.099 Uiso 0.52(3) 1 calc GR P A 2
H13E H 0.1114 0.2812 0.6890 0.099 Uiso 0.52(3) 1 calc GR P A 2
H13F H 0.0889 0.2219 0.6238 0.099 Uiso 0.52(3) 1 calc GR P A 2
C12A C 0.1744(12) 0.1902(8) 0.7766(8) 0.0658(12) Uani 0.52(3) 1 d D P A 2
H12D H 0.1141 0.1668 0.7477 0.099 Uiso 0.52(3) 1 calc GR P A 2
H12E H 0.1506 0.2246 0.8126 0.099 Uiso 0.52(3) 1 calc GR P A 2
H12F H 0.2194 0.1623 0.8164 0.099 Uiso 0.52(3) 1 calc GR P A 2
K2 K 0.73109(6) 0.33645(3) 0.91039(5) 0.04245(19) Uani 1 1 d . . . .

loop_
_atom_site_aniso_label
_atom_site_aniso_U_11
_atom_site_aniso_U_22
_atom_site_aniso_U_33
_atom_site_aniso_U_23
_atom_site_aniso_U_13
_atom_site_aniso_U_12
K1 0.0428(4) 0.0486(4) 0.0484(4) 0.0131(3) 0.0107(3) 0.0147(3)
C4 0.0349(17) 0.0404(18) 0.0378(15) 0.0016(13) -0.0018(13) -0.0031(14)
C2 0.0307(15) 0.0335(16) 0.0298(13) 0.0036(12) 0.0025(11) 0.0032(13)
C1 0.0293(14) 0.0262(14) 0.0297(13) 0.0013(11) 0.0022(11) 0.0045(12)
C10 0.0420(18) 0.049(2) 0.0414(17) 0.0104(15) -0.0044(14) -0.0123(16)
C7 0.050(2) 0.0350(19) 0.059(2) 0.0048(15) -0.0127(16) 0.0000(16)
C5 0.0326(16) 0.0365(17) 0.0417(16) 0.0072(13) -0.0070(13) -0.0060(14)
C6 0.0382(17) 0.0317(17) 0.0511(17) 0.0048(14) -0.0094(14) -0.0010(14)
C9 0.047(2) 0.055(2) 0.056(2) 0.0130(18) -0.0040(16) -0.0187(19)
C8 0.060(2) 0.038(2) 0.064(2) 0.0128(17) -0.0149(18) -0.0209(19)
C11 0.043(2) 0.061(2) 0.059(2) 0.0066(18) 0.0127(16) -0.0138(18)
C13 0.043(3) 0.082(3) 0.076(2) 0.0132(19) 0.022(2) -0.004(3)
C12 0.043(3) 0.082(3) 0.076(2) 0.0132(19) 0.022(2) -0.004(3)
N2 0.0306(13) 0.0328(14) 0.0351(12) 0.0071(10) 0.0010(10) -0.0016(11)
C3 0.0423(17) 0.0373(17) 0.0312(14) 0.0034(13) 0.0062(12) -0.0031(15)
O1 0.0445(12) 0.0302(11) 0.0392(11) 0.0097(9) -0.0032(9) -0.0021(10)
O2 0.0503(13) 0.0522(14) 0.0355(11) 0.0067(10) 0.0150(10) 0.0048(11)
C29 0.073(3) 0.043(2) 0.057(2) 0.0159(17) -0.0210(18) -0.014(2)
C30 0.091(3) 0.067(3) 0.097(3) 0.035(3) -0.014(3) -0.036(3)
Mg1 0.0356(5) 0.0314(5) 0.0315(5) 0.0066(4) 0.0019(4) -0.0021(4)
N1 0.0310(13) 0.0299(13) 0.0297(11) 0.0014(9) 0.0049(9) -0.0014(10)
C17 0.0357(16) 0.0269(15) 0.0273(13) 0.0059(11) 0.0022(11) -0.0016(13)
C26 0.0348(17) 0.0375(18) 0.0447(16) -0.0055(13) 0.0067(13) 0.0020(14)
C18 0.0363(16) 0.0349(17) 0.0350(14) 0.0012(12) 0.0049(12) 0.0002(14)
C28 0.0463(19) 0.044(2) 0.0540(19) -0.0009(15) 0.0067(15) 0.0074(17)
C27 0.060(2) 0.055(2) 0.055(2) -0.0050(17) 0.0166(18) 0.0106(19)
C22 0.0427(17) 0.0276(15) 0.0292(13) 0.0031(11) 0.0024(12) 0.0019(13)
C23 0.0456(18) 0.0304(16) 0.0374(15) -0.0016(12) 0.0075(13) 0.0023(14)
C19 0.0335(17) 0.045(2) 0.0521(18) -0.0019(15) 0.0071(14) -0.0005(15)
C21 0.054(2) 0.0322(17) 0.0388(16) -0.0029(13) 0.0032(14) -0.0025(15)
C20 0.0427(19) 0.045(2) 0.0518(18) -0.0045(16) -0.0015(15) -0.0106(16)
C25 0.053(2) 0.042(2) 0.0504(18) 0.0054(15) 0.0011(16) 0.0094(17)
C24 0.066(2) 0.049(2) 0.0515(19) -0.0104(17) 0.0139(17) 0.0100(19)
C31B 0.048(4) 0.063(6) 0.038(4) 0.009(4) 0.019(3) -0.001(4)
C32B 0.076(7) 0.058(4) 0.036(3) -0.002(3) 0.014(4) -0.004(4)
C32A 0.071(13) 0.115(14) 0.035(7) 0.004(8) 0.016(7) -0.003(11)
C31A 0.145(19) 0.083(16) 0.077(11) -0.008(12) 0.072(12) -0.017(15)
O3 0.0399(13) 0.0419(14) 0.0762(16) 0.0124(12) 0.0002(11) 0.0055(11)
C36A 0.0505(17) 0.029(2) 0.0863(18) 0.0227(13) 0.0080(13) 0.0232(14)
C33A 0.0505(17) 0.029(2) 0.0863(18) 0.0227(13) 0.0080(13) 0.0232(14)
C34A 0.0505(17) 0.029(2) 0.0863(18) 0.0227(13) 0.0080(13) 0.0232(14)
C35A 0.0505(17) 0.029(2) 0.0863(18) 0.0227(13) 0.0080(13) 0.0232(14)
C34B 0.0505(17) 0.029(2) 0.0863(18) 0.0227(13) 0.0080(13) 0.0232(14)
C33B 0.0505(17) 0.029(2) 0.0863(18) 0.0227(13) 0.0080(13) 0.0232(14)
C35B 0.0505(17) 0.029(2) 0.0863(18) 0.0227(13) 0.0080(13) 0.0232(14)
C36B 0.0505(17) 0.029(2) 0.0863(18) 0.0227(13) 0.0080(13) 0.0232(14)
C14B 0.0353(18) 0.032(2) 0.078(2) -0.0149(19) -0.0046(16) -0.0001(16)
C15B 0.034(2) 0.037(3) 0.104(4) -0.009(2) 0.0028(19) 0.0159(18)
C16B 0.034(2) 0.037(3) 0.104(4) -0.009(2) 0.0028(19) 0.0159(18)
C14A 0.0353(18) 0.032(2) 0.078(2) -0.0149(19) -0.0046(16) -0.0001(16)
C15A 0.034(2) 0.037(3) 0.104(4) -0.009(2) 0.0028(19) 0.0159(18)
C16A 0.034(2) 0.037(3) 0.104(4) -0.009(2) 0.0028(19) 0.0159(18)
C11A 0.043(2) 0.061(2) 0.059(2) 0.0066(18) 0.0127(16) -0.0138(18)
C13A 0.043(3) 0.082(3) 0.076(2) 0.0132(19) 0.022(2) -0.004(3)
C12A 0.043(3) 0.082(3) 0.076(2) 0.0132(19) 0.022(2) -0.004(3)
K2 0.0428(4) 0.0392(4) 0.0422(4) 0.0021(3) -0.0066(3) -0.0019(3)

loop_
_atom_type_symbol
_atom_type_description
_atom_type_scat_dispersion_real
_atom_type_scat_dispersion_imag
_atom_type_scat_source
C C 0.0033 0.0016 'International Tables Vol C Tables 4.2.6.8 and 6.1.1.4'
H H 0.0000 0.0000 'International Tables Vol C Tables 4.2.6.8 and 6.1.1.4'
K K 0.2009 0.2494 'International Tables Vol C Tables 4.2.6.8 and 6.1.1.4'
Mg Mg 0.0486 0.0363 'International Tables Vol C Tables 4.2.6.8 and 6.1.1.4'
N N 0.0061 0.0033 'International Tables Vol C Tables 4.2.6.8 and 6.1.1.4'
O O 0.0106 0.0060 'International Tables Vol C Tables 4.2.6.8 and 6.1.1.4'

loop_
_geom_angle_atom_site_label_1
_geom_angle_atom_site_label_2
_geom_angle_atom_site_label_3
_geom_angle
_geom_angle_site_symmetry_1
_geom_angle_site_symmetry_3
C2 K1 C1 26.44(8) . .
C2 K1 Mg1 57.05(6) . .
C2 K1 C34A 165.98(15) . .
C2 K1 C34B 168.95(17) . .
C2 K1 C36B 89.17(14) . .
C1 K1 Mg1 56.50(6) . .
C1 K1 C34A 166.72(16) . .
C1 K1 C34B 163.18(17) . .
C1 K1 C36B 85.80(14) . .
N2 K1 C2 28.39(7) . .
N2 K1 C1 48.32(7) . .
N2 K1 Mg1 40.68(5) . .
N2 K1 N1 56.64(7) . .
N2 K1 C34A 139.94(13) . .
N2 K1 C34B 147.59(15) . .
N2 K1 C36B 114.10(14) . .
O2 K1 C2 94.37(7) . .
O2 K1 C1 92.68(8) . .
O2 K1 N2 72.22(7) . .
O2 K1 Mg1 37.95(5) . .
O2 K1 N1 69.43(7) . .
O2 K1 O3 129.91(7) . .
O2 K1 C34A 82.96(12) . .
O2 K1 C34B 90.53(14) . .
O2 K1 C36B 168.88(19) . .
Mg1 K1 C34A 120.81(11) . .
Mg1 K1 C34B 128.48(13) . .
Mg1 K1 C36B 142.28(13) . .
N1 K1 C2 48.36(7) . .
N1 K1 C1 27.94(7) . .
N1 K1 Mg1 40.23(5) . .
N1 K1 C34A 140.74(15) . .
N1 K1 C34B 142.60(17) . .
N1 K1 C36B 105.75(15) . .
O3 K1 C2 135.67(7) . .
O3 K1 C1 132.03(7) . .
O3 K1 N2 151.74(8) . .
O3 K1 Mg1 166.79(6) . .
O3 K1 N1 140.93(7) . .
O3 K1 C34A 48.13(11) . .
O3 K1 C34B 39.97(13) . .
O3 K1 C36B 47.92(13) . .
C36B K1 C34B 87.87(13) . .
H4A C4 H4B 109.5 . .
H4A C4 H4C 109.5 . .
H4B C4 H4C 109.5 . .
C2 C4 H4A 109.5 . .
C2 C4 H4B 109.5 . .
C2 C4 H4C 109.5 . .
C2 C4 K2 120.55(19) . 4_565
K2 C4 H4B 82.8 4_565 .
K2 C4 H4C 120.7 4_565 .
C4 C2 K1 108.17(19) . .
C1 C2 K1 77.91(16) . .
C1 C2 C4 122.4(2) . .
C1 C2 N2 118.9(2) . .
N2 C2 K1 73.33(14) . .
N2 C2 C4 117.4(3) . .
C2 C1 K1 75.65(16) . .
C2 C1 C3 122.9(2) . .
C2 C1 N1 119.1(2) . .
C3 C1 K1 114.79(18) . .
N1 C1 K1 72.52(14) . .
N1 C1 C3 117.3(2) . .
C5 C10 C11 120.0(4) . .
C5 C10 C11A 119.9(4) . .
C5 C10 K2 79.49(11) . 4_565
C9 C10 C5 120.5(3) . .
C9 C10 C11 119.1(5) . .
C9 C10 C11A 119.2(4) . .
C9 C10 K2 73.49(12) . 4_565
C11 C10 K2 123.83(18) . 4_565
C11A C10 K2 123.88(17) . 4_565
C6 C7 H7 118.6 . .
C6 C7 K2 82.92(18) . 4_565
C8 C7 H7 118.6 . .
C8 C7 C6 122.8(3) . .
C8 C7 K2 77.31(19) . 4_565
K2 C7 H7 111.0 4_565 .
C10 C5 C6 117.2(3) . .
C10 C5 K2 76.17(11) . 4_565
C6 C5 K2 72.37(14) . 4_565
N2 C5 C10 118.9(3) . .
N2 C5 C6 123.6(3) . .
N2 C5 K2 116.25(15) . 4_565
C7 C6 C5 119.1(3) . .
C7 C6 C14B 122.2(5) . .
C7 C6 C14A 116.0(6) . .
C7 C6 K2 72.06(16) . 4_565
C5 C6 C14B 118.1(4) . .
C5 C6 C14A 124.5(6) . .
C5 C6 K2 82.86(14) . 4_565
C14B C6 K2 122.5(2) . 4_565
C14A C6 K2 120.3(2) . 4_565
C10 C9 H9 119.0 . .
C10 C9 C8 122.1(3) . .
C10 C9 K2 82.51(13) . 4_565
C8 C9 H9 119.0 . .
C8 C9 K2 72.77(16) . 4_565
K2 C9 H9 116.1 4_565 .
C7 C8 C9 118.2(3) . .
C7 C8 H8 120.9 . .
C7 C8 K2 77.35(18) . 4_565
C9 C8 H8 120.9 . .
C9 C8 K2 82.23(17) . 4_565
K2 C8 H8 110.2 4_565 .
C10 C11 H11 104.5 . .
C10 C11 C13 105.7(7) . .
C10 C11 C12 110.2(8) . .
C13 C11 H11 104.5 . .
C13 C11 C12 125.6(14) . .
C12 C11 H11 104.5 . .
C11 C13 H13A 109.5 . .
C11 C13 H13B 109.5 . .
C11 C13 H13C 109.5 . .
H13A C13 H13B 109.5 . .
H13A C13 H13C 109.5 . .
H13B C13 H13C 109.5 . .
C11 C12 H12A 109.5 . .
C11 C12 H12B 109.5 . .
C11 C12 H12C 109.5 . .
H12A C12 H12B 109.5 . .
H12A C12 H12C 109.5 . .
H12B C12 H12C 109.5 . .
C2 N2 K1 78.28(15) . .
C2 N2 Mg1 108.98(18) . .
C5 N2 K1 136.57(18) . .
C5 N2 C2 120.9(2) . .
C5 N2 Mg1 123.53(17) . .
Mg1 N2 K1 75.38(8) . .
C1 C3 H3A 109.5 . .
C1 C3 H3B 109.5 . .
C1 C3 H3C 109.5 . .
H3A C3 H3B 109.5 . .
H3A C3 H3C 109.5 . .
H3B C3 H3C 109.5 . .
C29 O1 Mg1 129.3(2) . .
C29 O1 K2 121.99(19) . .
Mg1 O1 K2 107.86(9) . .
Mg1 O2 K1 85.72(8) . .
C31B O2 K1 134.9(5) . .
C31B O2 Mg1 139.0(4) . .
C31A O2 K1 147.5(13) . .
C31A O2 Mg1 121.6(14) . .
O1 C29 H29A 109.0 . .
O1 C29 H29B 109.0 . .
O1 C29 C30 112.9(3) . .
H29A C29 H29B 107.8 . .
C30 C29 H29A 109.0 . .
C30 C29 H29B 109.0 . .
C30 C29 K2 143.6(3) . .
K2 C29 H29A 75.0 . .
K2 C29 H29B 103.6 . .
C29 C30 H30A 109.5 . .
C29 C30 H30B 109.5 . .
C29 C30 H30C 109.5 . .
H30A C30 H30B 109.5 . .
H30A C30 H30C 109.5 . .
H30B C30 H30C 109.5 . .
K1 Mg1 K2 125.49(4) . .
N2 Mg1 K1 63.94(7) . .
N2 Mg1 K2 151.09(8) . .
O1 Mg1 K1 166.73(8) . .
O1 Mg1 N2 129.03(11) . .
O1 Mg1 O2 115.40(10) . .
O1 Mg1 N1 111.68(10) . .
O1 Mg1 K2 42.26(7) . .
O2 Mg1 K1 56.34(7) . .
O2 Mg1 N2 107.60(11) . .
O2 Mg1 N1 103.35(10) . .
O2 Mg1 K2 98.49(8) . .
N1 Mg1 K1 64.14(7) . .
N1 Mg1 N2 82.20(10) . .
N1 Mg1 K2 79.80(7) . .
C1 N1 K1 79.55(15) . .
C1 N1 Mg1 109.92(18) . .
Mg1 N1 K1 75.63(8) . .
C17 N1 K1 138.32(18) . .
C17 N1 C1 121.7(2) . .
C17 N1 Mg1 120.22(17) . .
N1 C17 C18 123.9(3) . .
N1 C17 C22 118.4(2) . .
N1 C17 K2 108.22(16) . .
C18 C17 C22 117.5(3) . .
C18 C17 K2 80.87(16) . .
C22 C17 K2 76.08(15) . .
C18 C26 H26 107.7 . .
C28 C26 H26 107.7 . .
C28 C26 C18 110.6(2) . .
C27 C26 H26 107.7 . .
C27 C26 C18 112.6(3) . .
C27 C26 C28 110.5(3) . .
C17 C18 C26 122.3(3) . .
C17 C18 K2 73.87(15) . .
C26 C18 K2 110.52(17) . .
C19 C18 C17 119.5(3) . .
C19 C18 C26 118.0(3) . .
C19 C18 K2 81.90(18) . .
C26 C28 H28A 109.5 . .
C26 C28 H28B 109.5 . .
C26 C28 H28C 109.5 . .
H28A C28 H28B 109.5 . .
H28A C28 H28C 109.5 . .
H28B C28 H28C 109.5 . .
C26 C27 H27A 109.5 . .
C26 C27 H27B 109.5 . .
C26 C27 H27C 109.5 . .
H27A C27 H27B 109.5 . .
H27A C27 H27C 109.5 . .
H27B C27 H27C 109.5 . .
C17 C22 C23 120.1(3) . .
C17 C22 K2 77.93(16) . .
C23 C22 K2 113.59(16) . .
C21 C22 C17 120.3(3) . .
C21 C22 C23 119.6(3) . .
C21 C22 K2 81.43(18) . .
C22 C23 H23 107.4 . .
C25 C23 C22 110.1(2) . .
C25 C23 H23 107.4 . .
C24 C23 C22 114.4(3) . .
C24 C23 H23 107.4 . .
C24 C23 C25 110.0(3) . .
C18 C19 H19 118.6 . .
C18 C19 K2 74.19(17) . .
C20 C19 C18 122.8(3) . .
C20 C19 H19 118.6 . .
C20 C19 K2 78.67(19) . .
K2 C19 H19 119.3 . .
C22 C21 H21 119.4 . .
C22 C21 C20 121.3(3) . .
C22 C21 K2 73.79(17) . .
C20 C21 H21 119.4 . .
C20 C21 K2 82.9(2) . .
K2 C21 H21 114.2 . .
C19 C20 C21 118.6(3) . .
C19 C20 H20 120.7 . .
C19 C20 K2 78.0(2) . .
C21 C20 H20 120.7 . .
C21 C20 K2 73.08(19) . .
K2 C20 H20 119.3 . .
C23 C25 H25A 109.5 . .
C23 C25 H25B 109.5 . .
C23 C25 H25C 109.5 . .
H25A C25 H25B 109.5 . .
H25A C25 H25C 109.5 . .
H25B C25 H25C 109.5 . .
C23 C24 H24A 109.5 . .
C23 C24 H24B 109.5 . .
C23 C24 H24C 109.5 . .
H24A C24 H24B 109.5 . .
H24A C24 H24C 109.5 . .
H24B C24 H24C 109.5 . .
O2 C31B H31A 108.8 . .
O2 C31B H31B 108.8 . .
O2 C31B C32B 113.9(8) . .
H31A C31B H31B 107.7 . .
C32B C31B H31A 108.8 . .
C32B C31B H31B 108.8 . .
C31B C32B H32A 109.5 . .
C31B C32B H32B 109.5 . .
C31B C32B H32C 109.5 . .
H32A C32B H32B 109.5 . .
H32A C32B H32C 109.5 . .
H32B C32B H32C 109.5 . .
H32D C32A H32E 109.5 . .
H32D C32A H32F 109.5 . .
H32E C32A H32F 109.5 . .
C31A C32A H32D 109.5 . .
C31A C32A H32E 109.5 . .
C31A C32A H32F 109.5 . .
O2 C31A C32A 109(2) . .
O2 C31A H31C 109.9 . .
O2 C31A H31D 109.9 . .
C32A C31A H31C 109.9 . .
C32A C31A H31D 109.9 . .
H31C C31A H31D 108.3 . .
C33A O3 K1 112.6(3) . .
C35A O3 K1 132.4(3) . .
C35A O3 C33A 112.8(3) . .
C33B O3 K1 132.2(3) . .
C33B O3 C35B 114.2(4) . .
C35B O3 K1 113.3(3) . .
H36A C36A H36B 109.5 . .
H36A C36A H36C 109.5 . .
H36B C36A H36C 109.5 . .
C35A C36A H36A 109.5 . .
C35A C36A H36B 109.5 . .
C35A C36A H36C 109.5 . .
O3 C33A H33A 108.4 . .
O3 C33A H33B 108.4 . .
O3 C33A C34A 115.6(4) . .
H33A C33A H33B 107.5 . .
C34A C33A H33A 108.4 . .
C34A C33A H33B 108.4 . .
K1 C34A H34A 66.6 . .
K1 C34A H34B 167.8 . .
K1 C34A H34C 63.2 . .
C33A C34A K1 82.6(3) . .
C33A C34A H34A 109.5 . .
C33A C34A H34B 109.5 . .
C33A C34A H34C 109.5 . .
H34A C34A H34B 109.5 . .
H34A C34A H34C 109.5 . .
H34B C34A H34C 109.5 . .
O3 C35A C36A 100.7(4) . .
O3 C35A H35A 111.6 . .
O3 C35A H35B 111.6 . .
C36A C35A H35A 111.6 . .
C36A C35A H35B 111.6 . .
H35A C35A H35B 109.4 . .
K1 C34B H34D 60.4 . .
K1 C34B H34E 163.6 . .
K1 C34B H34F 66.0 . .
H34D C34B H34E 109.5 . .
H34D C34B H34F 109.5 . .
H34E C34B H34F 109.5 . .
C33B C34B K1 86.7(4) . .
C33B C34B H34D 109.5 . .
C33B C34B H34E 109.5 . .
C33B C34B H34F 109.5 . .
O3 C33B C34B 100.6(5) . .
O3 C33B H33C 111.7 . .
O3 C33B H33D 111.7 . .
C34B C33B H33C 111.7 . .
C34B C33B H33D 111.7 . .
H33C C33B H33D 109.4 . .
O3 C35B H35C 108.0 . .
O3 C35B H35D 108.0 . .
O3 C35B C36B 117.4(5) . .
H35C C35B H35D 107.2 . .
C36B C35B H35C 108.0 . .
C36B C35B H35D 108.0 . .
K1 C36B H36D 72.3 . .
K1 C36B H36E 167.0 . .
K1 C36B H36F 58.9 . .
C35B C36B K1 81.2(4) . .
C35B C36B H36D 109.5 . .
C35B C36B H36E 109.5 . .
C35B C36B H36F 109.5 . .
H36D C36B H36E 109.5 . .
H36D C36B H36F 109.5 . .
H36E C36B H36F 109.5 . .
C6 C14B H14B 111.4 . .
C6 C14B C15B 112.4(6) . .
C6 C14B C16B 102.8(4) . .
C15B C14B H14B 111.4 . .
C15B C14B C16B 107.1(6) . .
C16B C14B H14B 111.4 . .
C14B C15B H15A 109.5 . .
C14B C15B H15B 109.5 . .
C14B C15B H15C 109.5 . .
H15A C15B H15B 109.5 . .
H15A C15B H15C 109.5 . .
H15B C15B H15C 109.5 . .
C14B C16B H16A 109.5 . .
C14B C16B H16B 109.5 . .
C14B C16B H16C 109.5 . .
H16A C16B H16B 109.5 . .
H16A C16B H16C 109.5 . .
H16B C16B H16C 109.5 . .
C6 C14A H14A 104.5 . .
C6 C14A C15A 116.8(7) . .
C6 C14A C16A 112.9(5) . .
C15A C14A H14A 104.5 . .
C15A C14A C16A 112.1(7) . .
C16A C14A H14A 104.5 . .
C14A C15A H15D 109.5 . .
C14A C15A H15E 109.5 . .
C14A C15A H15F 109.5 . .
H15D C15A H15E 109.5 . .
H15D C15A H15F 109.5 . .
H15E C15A H15F 109.5 . .
C14A C16A H16D 109.5 . .
C14A C16A H16E 109.5 . .
C14A C16A H16F 109.5 . .
H16D C16A H16E 109.5 . .
H16D C16A H16F 109.5 . .
H16E C16A H16F 109.5 . .
C10 C11A H11A 109.3 . .
C10 C11A C13A 112.9(6) . .
C10 C11A C12A 119.8(8) . .
C13A C11A H11A 109.3 . .
C13A C11A C12A 95.3(12) . .
C12A C11A H11A 109.3 . .
C11A C13A H13D 109.5 . .
C11A C13A H13E 109.5 . .
C11A C13A H13F 109.5 . .
H13D C13A H13E 109.5 . .
H13D C13A H13F 109.5 . .
H13E C13A H13F 109.5 . .
C11A C12A H12D 109.5 . .
C11A C12A H12E 109.5 . .
C11A C12A H12F 109.5 . .
H12D C12A H12E 109.5 . .
H12D C12A H12F 109.5 . .
H12E C12A H12F 109.5 . .
C10 K2 C19 136.94(8) 4_666 .
C10 K2 C20 121.64(8) 4_666 .
C7 K2 C10 50.31(8) 4_666 4_666
C7 K2 C6 25.02(8) 4_666 4_666
C7 K2 C9 43.51(10) 4_666 4_666
C7 K2 C17 120.96(9) 4_666 .
C7 K2 C18 111.69(9) 4_666 .
C7 K2 C22 101.80(9) 4_666 .
C7 K2 C19 87.94(9) 4_666 .
C7 K2 C21 78.05(9) 4_666 .
C7 K2 C20 71.56(9) 4_666 .
C6 K2 C10 43.24(7) 4_666 4_666
C6 K2 C18 117.47(8) 4_666 .
C6 K2 C19 94.79(8) 4_666 .
C6 K2 C20 86.09(8) 4_666 .
C9 K2 C10 24.00(8) 4_666 4_666
C9 K2 C6 50.58(8) 4_666 4_666
C9 K2 C18 148.92(9) 4_666 .
C9 K2 C19 128.25(10) 4_666 .
C9 K2 C21 99.98(9) 4_666 .
C9 K2 C20 106.85(10) 4_666 .
C8 K2 C10 43.55(9) 4_666 4_666
C8 K2 C7 25.33(10) 4_666 4_666
C8 K2 C6 44.55(8) 4_666 4_666
C8 K2 C9 24.99(10) 4_666 4_666
C8 K2 C17 121.47(9) 4_666 .
C8 K2 C18 124.31(10) 4_666 .
C8 K2 C22 96.42(9) 4_666 .
C8 K2 C19 103.36(10) 4_666 .
C8 K2 C21 77.97(9) 4_666 .
C8 K2 C20 81.95(10) 4_666 .
O1 K2 C10 113.82(7) . 4_666
O1 K2 C7 162.87(8) . 4_666
O1 K2 C6 140.18(8) . 4_666
O1 K2 C9 125.45(9) . 4_666
O1 K2 C8 149.18(9) . 4_666
O1 K2 C17 76.06(7) . .
O1 K2 C18 82.89(7) . .
O1 K2 C22 94.94(7) . .
O1 K2 C19 105.85(7) . .
O1 K2 C21 119.00(8) . .
O1 K2 C20 124.52(7) . .
C17 K2 C10 163.20(8) . 4_666
C17 K2 C6 136.30(8) . 4_666
C17 K2 C9 139.21(9) . 4_666
C17 K2 C18 25.26(7) . .
C17 K2 C19 43.10(8) . .
C17 K2 C21 44.40(8) . .
C17 K2 C20 50.75(8) . .
C18 K2 C10 160.55(8) . 4_666
C18 K2 C19 23.91(8) . .
C18 K2 C20 42.47(8) . .
C22 K2 C10 137.30(8) . 4_666
C22 K2 C6 123.90(8) . 4_666
C22 K2 C9 113.34(9) . 4_666
C22 K2 C17 25.98(7) . .
C22 K2 C18 44.33(7) . .
C22 K2 C19 49.77(8) . .
C22 K2 C21 24.78(8) . .
C22 K2 C20 43.06(8) . .
C19 K2 C20 23.38(8) . .
C21 K2 C10 121.53(8) . 4_666
C21 K2 C6 99.16(8) . 4_666
C21 K2 C18 50.35(8) . .
C21 K2 C19 41.79(8) . .
C21 K2 C20 23.98(8) . .

loop_
_geom_bond_atom_site_label_1
_geom_bond_atom_site_label_2
_geom_bond_distance
_geom_bond_site_symmetry_2
K1 C2 2.936(3) .
K1 C1 2.964(3) .
K1 N2 2.873(3) .
K1 O2 2.583(2) .
K1 Mg1 3.0945(14) .
K1 N1 2.875(3) .
K1 O3 2.623(2) .
K1 C34A 3.306(7) .
K1 C34B 3.529(8) .
K1 C36B 3.360(8) .
C4 H4A 0.9600 .
C4 H4B 0.9600 .
C4 H4C 0.9600 .
C4 C2 1.510(4) .
C4 K2 3.347(3) 4_565
C2 C1 1.349(4) .
C2 N2 1.426(3) .
C1 C3 1.510(4) .
C1 N1 1.412(3) .
C10 C5 1.424(4) .
C10 C9 1.376(5) .
C10 C11 1.5004(11) .
C10 C11A 1.5004(11) .
C10 K2 3.355(2) 4_565
C7 H7 0.9300 .
C7 C6 1.391(5) .
C7 C8 1.372(5) .
C7 K2 3.128(3) 4_565
C5 C6 1.435(4) .
C5 N2 1.387(4) .
C5 K2 3.398(3) 4_565
C6 C14B 1.5005(11) .
C6 C14A 1.5003(11) .
C6 K2 3.263(3) 4_565
C9 H9 0.9300 .
C9 C8 1.384(6) .
C9 K2 3.245(3) 4_565
C8 H8 0.9300 .
C8 K2 3.128(3) 4_565
C11 H11 0.9800 .
C11 C13 1.5383(11) .
C11 C12 1.5384(10) .
C13 H13A 0.9600 .
C13 H13B 0.9600 .
C13 H13C 0.9600 .
C12 H12A 0.9600 .
C12 H12B 0.9600 .
C12 H12C 0.9600 .
N2 Mg1 2.085(3) .
C3 H3A 0.9600 .
C3 H3B 0.9600 .
C3 H3C 0.9600 .
O1 C29 1.374(4) .
O1 Mg1 1.907(2) .
O1 K2 2.574(2) .
O2 Mg1 1.908(2) .
O2 C31B 1.408(10) .
O2 C31A 1.36(2) .
C29 H29A 0.9700 .
C29 H29B 0.9700 .
C29 C30 1.512(6) .
C29 K2 3.502(4) .
C30 H30A 0.9600 .
C30 H30B 0.9600 .
C30 H30C 0.9600 .
Mg1 N1 2.063(2) .
Mg1 K2 3.6432(16) .
N1 C17 1.387(4) .
C17 C18 1.417(4) .
C17 C22 1.429(4) .
C17 K2 3.190(3) .
C26 H26 0.9800 .
C26 C18 1.520(4) .
C26 C28 1.511(3) .
C26 C27 1.511(3) .
C18 C19 1.381(4) .
C18 K2 3.278(3) .
C28 H28A 0.9600 .
C28 H28B 0.9600 .
C28 H28C 0.9600 .
C27 H27A 0.9600 .
C27 H27B 0.9600 .
C27 H27C 0.9600 .
C22 C23 1.519(4) .
C22 C21 1.382(4) .
C22 K2 3.166(3) .
C23 H23 0.9800 .
C23 C25 1.518(3) .
C23 C24 1.510(3) .
C19 H19 0.9300 .
C19 C20 1.369(5) .
C19 K2 3.373(3) .
C21 H21 0.9300 .
C21 C20 1.385(5) .
C21 K2 3.260(3) .
C20 H20 0.9300 .
C20 K2 3.382(3) .
C25 H25A 0.9600 .
C25 H25B 0.9600 .
C25 H25C 0.9600 .
C24 H24A 0.9600 .
C24 H24B 0.9600 .
C24 H24C 0.9600 .
C31B H31A 0.9700 .
C31B H31B 0.9700 .
C31B C32B 1.494(15) .
C32B H32A 0.9600 .
C32B H32B 0.9600 .
C32B H32C 0.9600 .
C32A H32D 0.9600 .
C32A H32E 0.9600 .
C32A H32F 0.9600 .
C32A C31A 1.50(4) .
C31A H31C 0.9700 .
C31A H31D 0.9700 .
O3 C33A 1.4515(11) .
O3 C35A 1.4483(10) .
O3 C33B 1.4493(11) .
O3 C35B 1.4506(11) .
C36A H36A 0.9600 .
C36A H36B 0.9600 .
C36A H36C 0.9600 .
C36A C35A 1.4998(11) .
C33A H33A 0.9700 .
C33A H33B 0.9700 .
C33A C34A 1.4999(10) .
C34A H34A 0.9600 .
C34A H34B 0.9600 .
C34A H34C 0.9600 .
C35A H35A 0.9700 .
C35A H35B 0.9700 .
C34B H34D 0.9600 .
C34B H34E 0.9600 .
C34B H34F 0.9600 .
C34B C33B 1.4997(11) .
C33B H33C 0.9700 .
C33B H33D 0.9700 .
C35B H35C 0.9700 .
C35B H35D 0.9700 .
C35B C36B 1.5002(11) .
C36B H36D 0.9600 .
C36B H36E 0.9600 .
C36B H36F 0.9600 .
C14B H14B 0.9800 .
C14B C15B 1.5399(11) .
C14B C16B 1.5413(11) .
C15B H15A 0.9600 .
C15B H15B 0.9600 .
C15B H15C 0.9600 .
C16B H16A 0.9600 .
C16B H16B 0.9600 .
C16B H16C 0.9600 .
C14A H14A 0.9800 .
C14A C15A 1.5398(11) .
C14A C16A 1.5404(11) .
C15A H15D 0.9600 .
C15A H15E 0.9600 .
C15A H15F 0.9600 .
C16A H16D 0.9600 .
C16A H16E 0.9600 .
C16A H16F 0.9600 .
C11A H11A 0.9800 .
C11A C13A 1.5395(11) .
C11A C12A 1.5400(11) .
C13A H13D 0.9600 .
C13A H13E 0.9600 .
C13A H13F 0.9600 .
C12A H12D 0.9600 .
C12A H12E 0.9600 .
C12A H12F 0.9600 .
K2 C10 3.355(2) 4_666
K2 C7 3.128(3) 4_666
K2 C6 3.263(3) 4_666
K2 C9 3.245(3) 4_666
K2 C8 3.128(3) 4_666

loop_
_geom_torsion_atom_site_label_1
_geom_torsion_atom_site_label_2
_geom_torsion_atom_site_label_3
_geom_torsion_atom_site_label_4
_geom_torsion
_geom_torsion_site_symmetry_1
_geom_torsion_site_symmetry_4
K1 C2 C1 C3 -110.5(3) . .
K1 C2 C1 N1 60.2(2) . .
K1 C2 N2 C5 137.7(2) . .
K1 C2 N2 Mg1 -69.88(12) . .
K1 C1 N1 Mg1 70.41(11) . .
K1 C1 N1 C17 -141.1(2) . .
K1 O2 C31B C32B -139.8(6) . .
K1 O2 C31A C32A -102(2) . .
K1 N1 C17 C18 -166.04(19) . .
K1 N1 C17 C22 19.1(4) . .
K1 N1 C17 K2 102.8(2) . .
K1 O3 C33A C34A -12.2(7) . .
K1 O3 C35A C36A 18.4(8) . .
K1 O3 C33B C34B -9.5(9) . .
K1 O3 C35B C36B -4.6(9) . .
K1 C34B C33B O3 5.2(5) . .
C4 C2 C1 K1 104.0(3) . .
C4 C2 C1 C3 -6.5(4) . .
C4 C2 C1 N1 164.2(3) . .
C4 C2 N2 K1 -102.2(2) . .
C4 C2 N2 C5 35.5(4) . .
C4 C2 N2 Mg1 -172.1(2) . .
C2 C1 N1 K1 -61.8(2) . .
C2 C1 N1 Mg1 8.6(3) . .
C2 C1 N1 C17 157.1(3) . .
C1 C2 N2 K1 65.5(2) . .
C1 C2 N2 C5 -156.8(3) . .
C1 C2 N2 Mg1 -4.4(3) . .
C1 N1 C17 C18 -54.2(4) . .
C1 N1 C17 C22 131.0(3) . .
C1 N1 C17 K2 -145.3(2) . .
C10 C5 C6 C7 -1.3(3) . .
C10 C5 C6 C14B -173.3(2) . .
C10 C5 C6 C14A -174.3(3) . .
C10 C5 C6 K2 63.56(13) . 4_565
C10 C5 N2 K1 -26.5(3) . .
C10 C5 N2 C2 -133.2(2) . .
C10 C5 N2 Mg1 78.5(2) . .
C10 C9 C8 C7 1.9(4) . .
C10 C9 C8 K2 -69.20(18) . 4_565
C7 C6 C14B C15B 26.7(7) . .
C7 C6 C14B C16B -88.1(7) . .
C7 C6 C14A C15A 53.7(9) . .
C7 C6 C14A C16A -78.5(9) . .
C5 C10 C9 C8 -2.5(2) . .
C5 C10 C9 K2 -66.70(9) . 4_565
C5 C10 C11 C13 90.4(9) . .
C5 C10 C11 C12 -131.2(8) . .
C5 C10 C11A C13A 104.7(8) . .
C5 C10 C11A C12A -144.3(8) . .
C5 C6 C14B C15B -161.5(5) . .
C5 C6 C14B C16B 83.6(7) . .
C5 C6 C14A C15A -133.0(9) . .
C5 C6 C14A C16A 94.8(9) . .
C6 C7 C8 C9 -1.1(4) . .
C6 C7 C8 K2 72.8(3) . 4_565
C6 C5 N2 K1 147.2(2) . .
C6 C5 N2 C2 40.5(4) . .
C6 C5 N2 Mg1 -107.8(2) . .
C9 C10 C5 C6 2.09(15) . .
C9 C10 C5 N2 176.2(2) . .
C9 C10 C5 K2 63.59(10) . 4_565
C9 C10 C11 C13 -96.3(9) . .
C9 C10 C11 C12 42.2(9) . .
C9 C10 C11A C13A -82.0(8) . .
C9 C10 C11A C12A 29.0(8) . .
C8 C7 C6 C5 0.8(4) . .
C8 C7 C6 C14B 172.5(3) . .
C8 C7 C6 C14A 174.5(3) . .
C8 C7 C6 K2 -69.9(3) . 4_565
C11 C10 C5 C6 175.4(3) . .
C11 C10 C5 N2 -10.5(2) . .
C11 C10 C5 K2 -123.2(2) . 4_565
C11 C10 C9 C8 -175.8(3) . .
C11 C10 C9 K2 120.0(2) . 4_565
C11 C10 C11A C13A -59(71) . .
C11 C10 C11A C12A 52(71) . .
N2 C2 C1 K1 -63.0(2) . .
N2 C2 C1 C3 -173.5(3) . .
N2 C2 C1 N1 -2.9(4) . .
N2 C5 C6 C7 -175.1(3) . .
N2 C5 C6 C14B 12.9(4) . .
N2 C5 C6 C14A 11.9(4) . .
N2 C5 C6 K2 -110.2(2) . 4_565
C3 C1 N1 K1 109.4(2) . .
C3 C1 N1 Mg1 179.8(2) . .
C3 C1 N1 C17 -31.7(4) . .
Mg1 O1 C29 C30 -17.8(5) . .
Mg1 O1 C29 K2 -168.5(4) . .
Mg1 O2 C31B C32B 29.5(14) . .
Mg1 O2 C31A C32A 115(3) . .
Mg1 N1 C17 C18 91.1(3) . .
Mg1 N1 C17 C22 -83.7(3) . .
Mg1 N1 C17 K2 0.0(2) . .
N1 C17 C18 C26 -1.5(4) . .
N1 C17 C18 C19 -176.5(3) . .
N1 C17 C18 K2 -105.9(2) . .
N1 C17 C22 C23 -7.0(4) . .
N1 C17 C22 C21 175.9(2) . .
N1 C17 C22 K2 103.4(2) . .
C17 C18 C19 C20 1.4(5) . .
C17 C18 C19 K2 66.2(2) . .
C17 C22 C23 C25 -78.0(3) . .
C17 C22 C23 C24 157.6(3) . .
C17 C22 C21 C20 0.4(4) . .
C17 C22 C21 K2 -70.6(2) . .
C26 C18 C19 C20 -173.8(3) . .
C26 C18 C19 K2 -109.0(2) . .
C18 C17 C22 C23 177.8(2) . .
C18 C17 C22 C21 0.7(4) . .
C18 C17 C22 K2 -71.7(2) . .
C18 C19 C20 C21 -0.3(5) . .
C18 C19 C20 K2 62.6(3) . .
C28 C26 C18 C17 -109.0(3) . .
C28 C26 C18 C19 66.1(3) . .
C28 C26 C18 K2 -25.6(3) . .
C27 C26 C18 C17 126.8(3) . .
C27 C26 C18 C19 -58.1(4) . .
C27 C26 C18 K2 -149.7(2) . .
C22 C17 C18 C26 173.4(2) . .
C22 C17 C18 C19 -1.6(4) . .
C22 C17 C18 K2 69.0(2) . .
C22 C21 C20 C19 -0.7(5) . .
C22 C21 C20 K2 -66.2(3) . .
C23 C22 C21 C20 -176.7(3) . .
C23 C22 C21 K2 112.3(2) . .
C21 C22 C23 C25 99.1(3) . .
C21 C22 C23 C24 -25.3(4) . .
C31B O2 C31A C32A -24(3) . .
C31A O2 C31B C32B 88(4) . .
O3 C33A C34A K1 9.0(5) . .
O3 C35B C36B K1 3.3(7) . .
C33A O3 C35A C36A 179.8(6) . .
C33A O3 C33B C34B -1.1(16) . .
C33A O3 C35B C36B 171.2(7) . .
C35A O3 C33A C34A -177.4(6) . .
C35A O3 C33B C34B -173.7(7) . .
C35A O3 C35B C36B 145(2) . .
C33B O3 C33A C34A 175(2) . .
C33B O3 C35A C36A -177.5(6) . .
C33B O3 C35B C36B 170.3(8) . .
C35B O3 C33A C34A 172.0(7) . .
C35B O3 C35A C36A -20.0(12) . .
C35B O3 C33B C34B 176.9(7) . .
C14B C6 C14A C15A -141(4) . .
C14B C6 C14A C16A 86(3) . .
C14A C6 C14B C15B 11(3) . .
C14A C6 C14B C16B -104(3) . .
C11A C10 C5 C6 175.3(3) . .
C11A C10 C5 N2 -10.6(2) . .
C11A C10 C5 K2 -123.2(2) . 4_565
C11A C10 C9 C8 -175.7(3) . .
C11A C10 C9 K2 120.0(2) . 4_565
C11A C10 C11 C13 107(100) . .
C11A C10 C11 C12 -115(71) . .
K2 C4 C2 K1 -86.76(19) 4_565 .
K2 C4 C2 C1 -173.7(2) 4_565 .
K2 C4 C2 N2 -6.5(3) 4_565 .
K2 C10 C5 C6 -61.50(16) 4_565 .
K2 C10 C5 N2 112.60(18) 4_565 .
K2 C10 C9 C8 64.2(2) 4_565 .
K2 C10 C11 C13 -7.3(10) 4_565 .
K2 C10 C11 C12 131.1(8) 4_565 .
K2 C10 C11A C13A 7.1(10) 4_565 .
K2 C10 C11A C12A 118.0(7) 4_565 .
K2 C7 C6 C5 70.7(2) 4_565 .
K2 C7 C6 C14B -117.6(3) 4_565 .
K2 C7 C6 C14A -115.6(3) 4_565 .
K2 C7 C8 C9 -73.9(2) 4_565 .
K2 C5 C6 C7 -64.8(2) 4_565 .
K2 C5 C6 C14B 123.2(3) 4_565 .
K2 C5 C6 C14A 122.1(3) 4_565 .
K2 C5 N2 K1 61.6(3) 4_565 .
K2 C5 N2 C2 -45.1(3) 4_565 .
K2 C5 N2 Mg1 166.66(11) 4_565 .
K2 C6 C14B C15B -61.5(7) 4_565 .
K2 C6 C14B C16B -176.4(5) 4_565 .
K2 C6 C14A C15A -29.9(12) 4_565 .
K2 C6 C14A C16A -162.0(6) 4_565 .
K2 C9 C8 C7 71.1(2) 4_565 .
K2 O1 C29 C30 150.7(3) . .
K2 C17 C18 C26 104.4(2) . .
K2 C17 C18 C19 -70.6(3) . .
K2 C17 C22 C23 -110.4(2) . .
K2 C17 C22 C21 72.5(2) . .
K2 C18 C19 C20 -64.8(3) . .
K2 C22 C23 C25 -167.4(2) . .
K2 C22 C23 C24 68.2(3) . .
K2 C22 C21 C20 71.0(3) . .
K2 C19 C20 C21 -62.9(3) . .
K2 C21 C20 C19 65.5(3) . .
